data_4341853
loop_
_publ_author_name
'Bernini, Mar\'ia Celeste'
'de Paz, Julio Romero'
'Snejko, Natalia'
'S\'aez-Puche, Regino'
'Gutierrez-Puebla, Enrique'
'Monge, Mar\'ia \'Angeles'

_publ_section_title
;
 Unusual Magnetic Behaviors and Electronic Configurations Driven by
 Diverse Co(II) or Mn(II) MOF Architectures.
;
_journal_name_full 'Inorganic chemistry'
_journal_page_first 141204082337009
_journal_paper_doi 10.1021/ic501898x
_journal_year 2014
_chemical_formula_moiety '0.5(C136 H64 Co6 F48 O32), 2(C6 H N)'
_chemical_formula_sum 'C80 H62 Co3 F24 N2 O16'
_chemical_formula_weight 1940.10
_chemical_name_systematic
;
 ?
;
_space_group_crystal_system monoclinic
_space_group_IT_number 14
_space_group_name_Hall '-P 2ybc'
_space_group_name_H-M_alt 'P 1 21/c 1'
_symmetry_space_group_name_Hall '-P 2ybc'
_symmetry_space_group_name_H-M 'P 1 21/c 1'
_atom_sites_solution_hydrogens geom
_audit_creation_date 2014-09-29
_audit_creation_method
;
Olex2 1.2
(compiled 2014.07.22 svn.r2960 for OlexSys, GUI svn.r4862)
;
_cell_angle_alpha 90
_cell_angle_beta 93.4580(10)
_cell_angle_gamma 90
_cell_formula_units_Z 2
_cell_length_a 12.3614(8)
_cell_length_b 25.6247(17)
_cell_length_c 13.7747(9)
_cell_measurement_reflns_used 6271
_cell_measurement_temperature 296(2)
_cell_measurement_theta_max 22.09
_cell_measurement_theta_min 2.29
_cell_volume 4355.3(5)
_computing_cell_refinement 'SAINT v6.28A (Bruker, 2002)'
_computing_data_reduction 'SAINT v6.28A (Bruker, 2002)'
_computing_molecular_graphics 'Olex2 (Dolomanov et al., 2009)'
_computing_publication_material 'Olex2 (Dolomanov et al., 2009)'
_computing_structure_refinement 'XL (Sheldrick, 2008)'
_diffrn_ambient_temperature 296(2)
_diffrn_measured_fraction_theta_full 0.995
_diffrn_measured_fraction_theta_max 0.993
_diffrn_measurement_device_type 'CCD area detector'
_diffrn_measurement_method 'phi and omega scans'
_diffrn_radiation_monochromator graphite
_diffrn_radiation_type MoK\a
_diffrn_radiation_wavelength 0.71073
_diffrn_reflns_av_R_equivalents 0.1145
_diffrn_reflns_av_unetI/netI 0.1288
_diffrn_reflns_Laue_measured_fraction_full 0.995
_diffrn_reflns_Laue_measured_fraction_max 0.993
_diffrn_reflns_limit_h_max 15
_diffrn_reflns_limit_h_min -14
_diffrn_reflns_limit_k_max 31
_diffrn_reflns_limit_k_min -32
_diffrn_reflns_limit_l_max 17
_diffrn_reflns_limit_l_min -17
_diffrn_reflns_number 34982
_diffrn_reflns_point_group_measured_fraction_full 0.995
_diffrn_reflns_point_group_measured_fraction_max 0.993
_diffrn_reflns_theta_full 26.000
_diffrn_reflns_theta_max 26.376
_diffrn_reflns_theta_min 1.681
_exptl_absorpt_coefficient_mu 0.679
_exptl_absorpt_correction_T_max 1
_exptl_absorpt_correction_T_min 0.277149
_exptl_absorpt_correction_type multi-scan
_exptl_absorpt_process_details
;
SADABS v.2.03 (Bruker,200?) was used for absorption correction.
R(int) was 0.1164 before and 0.0748 after correction.
The Ratio of minimum to maximum transmission is 0.2771.
The \l/2 correction factor is 0.0015.
;
_exptl_crystal_colour yellow
_exptl_crystal_colour_primary yellow
_exptl_crystal_density_diffrn 1.479
_exptl_crystal_description cubic
_exptl_crystal_F_000 1962
_exptl_crystal_size_max 0.2
_exptl_crystal_size_mid 0.12
_exptl_crystal_size_min 0.08
_refine_diff_density_max 0.815
_refine_diff_density_min -0.650
_refine_diff_density_rms 0.113
_refine_ls_extinction_method none
_refine_ls_goodness_of_fit_ref 0.959
_refine_ls_hydrogen_treatment constr
_refine_ls_matrix_type full
_refine_ls_number_parameters 502
_refine_ls_number_reflns 8863
_refine_ls_number_restraints 8
_refine_ls_restrained_S_all 0.961
_refine_ls_R_factor_all 0.1496
_refine_ls_R_factor_gt 0.0775
_refine_ls_shift/su_max 0.005
_refine_ls_shift/su_mean 0.001
_refine_ls_structure_factor_coef Fsqd
_refine_ls_weighting_details 'w=1/[\s^2^(Fo^2^)+(0.1250P)^2^] where P=(Fo^2^+2Fc^2^)/3'
_refine_ls_weighting_scheme calc
_refine_ls_wR_factor_gt 0.1966
_refine_ls_wR_factor_ref 0.2225
_reflns_Friedel_coverage 0.000
_reflns_number_gt 4771
_reflns_number_total 8863
_reflns_threshold_expression 'I > 2\s(I)'
_cod_data_source_file ic501898x_si_003.cif
_cod_data_source_block data2t
_cod_database_code 4341853
_shelxl_version_number 2013-4
_shelx_space_group_comment
;
The symmetry employed for this shelxl refinement is uniquely defined
by the following loop, which should always be used as a source of
symmetry information in preference to the above space-group names.
They are only intended as comments.
;
_shelx_estimated_absorpt_t_max 0.948
_shelx_estimated_absorpt_t_min 0.876
_olex2_refinement_description
;
1. Fixed Uiso
 At 1.2 times of:
  All C(H) groups, All N(H) groups
2. Restrained distances
 N1-C39
 1.52 with sigma of 0.02
 N1-C39
 1.52 with sigma of 0.02
 C39-N1
 1.52 with sigma of 0.02
 C39-N1
 1.6 with sigma of 0.02
 C39-C43
 1.8 with sigma of 0.02
 C39-C43
 1.7 with sigma of 0.02
 C40-C41
 1.55 with sigma of 0.02
 C39-C40
 2.5 with sigma of 0.02
3. Others
 Fixed X: Co1(0.5)
 Fixed Y: Co1(0.5)
 Fixed Z: Co1(0)
4.a Everything fixed:
 C38, C39, C40, C41, C42, C43, N1(O6)
4.b Ternary CH refined with riding coordinates:
 N1(H1)
4.c Aromatic/amide H refined with riding coordinates:
 C23(H23), C11(H11), C29(H29), C7(H7), C8(H8), C21(H21), C24(H24), C10(H10),
 C20(H20), C32(H32), C30(H30), C17(H17), C33(H33), C16(H16), C4(H4), C35(H35)
;
_olex2_submission_special_instructions 'No special instructions were received'

loop_
_space_group_symop_operation_xyz
'x, y, z'
'-x, y+1/2, -z+1/2'
'-x, -y, -z'
'x, -y-1/2, z-1/2'

loop_
_atom_site_label
_atom_site_type_symbol
_atom_site_fract_x
_atom_site_fract_y
_atom_site_fract_z
_atom_site_U_iso_or_equiv
_atom_site_adp_type
_atom_site_occupancy
_atom_site_site_symmetry_order
_atom_site_calc_flag
_atom_site_refinement_flags_posn
_atom_site_refinement_flags_adp
_atom_site_refinement_flags_occupancy
O8 O -0.0140(4) 0.58672(19) -0.1700(4) 0.0929(18) Uani 1 1 d . . .
Co1 Co 0.5000 0.5000 0.0000 0.0283(3) Uani 1 2 d S T P
Co2 Co 0.30207(6) 0.55601(3) -0.11873(5) 0.0334(2) Uani 1 1 d . . .
O7 O 0.3462(3) 0.48350(12) -0.0864(2) 0.0369(9) Uani 1 1 d . . .
O2 O 0.4359(3) 0.55733(13) 0.0807(3) 0.0418(9) Uani 1 1 d . . .
F7 F 0.0877(3) 0.24730(14) 0.2179(2) 0.0583(9) Uani 1 1 d . . .
O1 O 0.4426(3) 0.44560(13) 0.0997(2) 0.0406(9) Uani 1 1 d . . .
F8 F 0.0375(3) 0.30004(14) 0.3279(3) 0.0643(10) Uani 1 1 d . . .
F9 F 0.0441(3) 0.21793(14) 0.3566(3) 0.0654(10) Uani 1 1 d . . .
F10 F 0.1480(3) 0.26298(13) 0.5132(2) 0.0610(10) Uani 1 1 d . . .
F12 F 0.3156(3) 0.28235(13) 0.5003(2) 0.0580(9) Uani 1 1 d . . .
O5 O 0.4168(3) 0.59569(14) -0.1749(3) 0.0502(10) Uani 1 1 d . . .
O3 O 0.2801(3) 0.58646(15) 0.0098(3) 0.0492(10) Uani 1 1 d . . .
F11 F 0.1913(3) 0.33637(13) 0.4536(2) 0.0697(11) Uani 1 1 d . . .
C18 C 0.4830(5) 0.4108(2) 0.1532(4) 0.0354(13) Uani 1 1 d . . .
C28 C 0.2603(4) 0.20566(19) 0.3529(4) 0.0354(12) Uani 1 1 d . . .
C9 C 0.2856(4) 0.6679(2) 0.3396(4) 0.0382(13) Uani 1 1 d . . .
C19 C 0.4112(4) 0.37179(19) 0.1999(3) 0.0334(12) Uani 1 1 d . . .
C5 C 0.3511(5) 0.58327(19) 0.0800(4) 0.0377(13) Uani 1 1 d . . .
F3 F 0.0810(4) 0.65820(16) 0.4337(4) 0.0906(14) Uani 1 1 d . . .
C26 C 0.2173(5) 0.2858(2) 0.4548(4) 0.0482(15) Uani 1 1 d . . .
C23 C 0.3928(4) 0.2950(2) 0.2985(4) 0.0382(13) Uani 1 1 d . . .
H23 H 0.4254 0.2678 0.3342 0.046 Uiso 1 1 calc R . .
C31 C 0.3208(4) 0.10055(19) 0.3404(4) 0.0348(12) Uani 1 1 d . . .
C11 C 0.3949(5) 0.6068(2) 0.2549(4) 0.0485(15) Uani 1 1 d . . .
H11 H 0.4537 0.5842 0.2556 0.058 Uiso 1 1 calc R . .
C22 C 0.2818(4) 0.29930(18) 0.2909(3) 0.0340(12) Uani 1 1 d . . .
F1 F 0.2138(4) 0.61225(17) 0.4908(3) 0.1161(19) Uani 1 1 d . . .
C25 C 0.2143(4) 0.26178(19) 0.3527(4) 0.0340(12) Uani 1 1 d . . .
C29 C 0.2820(4) 0.1837(2) 0.2637(4) 0.0423(14) Uani 1 1 d . . .
H29 H 0.2768 0.2040 0.2077 0.051 Uiso 1 1 calc R . .
C7 C 0.2431(4) 0.6478(2) 0.1716(4) 0.0384(13) Uani 1 1 d . . .
H7 H 0.1991 0.6528 0.1151 0.046 Uiso 1 1 calc R . .
C6 C 0.3294(4) 0.61350(19) 0.1702(4) 0.0343(12) Uani 1 1 d . . .
F5 F 0.4367(4) 0.7286(2) 0.4565(4) 0.113(2) Uani 1 1 d . . .
C8 C 0.2205(4) 0.6748(2) 0.2545(4) 0.0387(13) Uani 1 1 d . . .
H8 H 0.1619 0.6976 0.2536 0.046 Uiso 1 1 calc R . .
C21 C 0.2355(4) 0.34042(19) 0.2358(4) 0.0358(12) Uani 1 1 d . . .
H21 H 0.1606 0.3440 0.2295 0.043 Uiso 1 1 calc R . .
C24 C 0.4557(4) 0.3306(2) 0.2538(4) 0.0411(14) Uani 1 1 d . . .
H24 H 0.5307 0.3271 0.2597 0.049 Uiso 1 1 calc R . .
C15 C 0.2047(4) 0.7513(2) 0.4070(4) 0.0419(14) Uani 1 1 d . . .
C10 C 0.3720(5) 0.6341(2) 0.3387(4) 0.0537(16) Uani 1 1 d . . .
H10 H 0.4160 0.6294 0.3951 0.064 Uiso 1 1 calc R . .
C20 C 0.2999(4) 0.37547(19) 0.1910(4) 0.0375(13) Uani 1 1 d . . .
H20 H 0.2678 0.4022 0.1538 0.045 Uiso 1 1 calc R . .
C32 C 0.3036(5) 0.1233(2) 0.4280(4) 0.0445(14) Uani 1 1 d . . .
H32 H 0.3128 0.1034 0.4843 0.053 Uiso 1 1 calc R . .
F6 F 0.3318(4) 0.7400(2) 0.5741(3) 0.133(2) Uani 1 1 d . . .
F4 F 0.3935(5) 0.6642(2) 0.5469(3) 0.129(2) Uani 1 1 d . . .
C12 C 0.2553(5) 0.6975(2) 0.4324(4) 0.0527(16) Uani 1 1 d . . .
C30 C 0.3115(5) 0.1313(2) 0.2580(4) 0.0441(14) Uani 1 1 d . . .
H30 H 0.3252 0.1170 0.1979 0.053 Uiso 1 1 calc R . .
C27 C 0.0959(5) 0.2574(2) 0.3129(5) 0.0482(15) Uani 1 1 d . . .
C17 C 0.2543(5) 0.7822(2) 0.3420(4) 0.0515(16) Uani 1 1 d . . .
H17 H 0.3150 0.7696 0.3127 0.062 Uiso 1 1 calc R . .
C33 C 0.2729(5) 0.1748(2) 0.4357(4) 0.0406(14) Uani 1 1 d . . .
H33 H 0.2607 0.1889 0.4963 0.049 Uiso 1 1 calc R . .
F2 F 0.1590(5) 0.6771(2) 0.5737(3) 0.121(2) Uani 1 1 d . . .
C14 C 0.3573(8) 0.7079(4) 0.5018(6) 0.094(3) Uani 1 1 d . . .
C16 C 0.1127(5) 0.7701(2) 0.4495(4) 0.0506(16) Uani 1 1 d . . .
H16 H 0.0783 0.7499 0.4945 0.061 Uiso 1 1 calc R . .
C13 C 0.1769(8) 0.6613(3) 0.4852(5) 0.080(2) Uani 1 1 d . . .
O4 O 0.1548(3) 0.56018(15) -0.1788(3) 0.0535(11) Uani 1 1 d . . .
C36 C 0.1248(5) 0.8505(2) 0.3611(4) 0.0464(15) Uani 1 1 d . . .
C4 C 0.2166(5) 0.8312(2) 0.3191(4) 0.0533(16) Uani 1 1 d . . .
H4 H 0.2523 0.8517 0.2754 0.064 Uiso 1 1 calc R . .
C2 C 0.3384(5) 0.4569(2) -0.1665(4) 0.0432(14) Uani 1 1 d . . .
C35 C 0.0730(5) 0.8189(2) 0.4243(4) 0.0515(16) Uani 1 1 d . . .
H35 H 0.0099 0.8307 0.4506 0.062 Uiso 1 1 calc R . .
C1 C 0.0850(6) 0.5957(3) -0.1636(5) 0.0579(17) Uani 1 1 d . . .
C38 C 0.8585 0.4820 0.7337 0.282 Uiso 1 1 d . . .
C39 C 1.0315 0.5075 0.6510 0.454 Uiso 1 1 d D . .
C40 C 1.0284 0.4420 0.7841 0.315 Uiso 1 1 d D . .
C41 C 1.0036 0.4485 0.8921 0.246 Uiso 1 1 d D . .
C42 C 0.8245 0.5156 0.6571 0.307 Uiso 1 1 d . . .
C43 C 1.0825 0.4475 0.6313 0.428 Uiso 1 1 d D . .
N1 N 0.9773 0.4877 0.7443 0.173 Uani 1 1 d D . .
H1 H 0.9909 0.5150 0.7933 0.208 Uiso 1 1 calc R . .
O6 O 0.3359(4) 0.47909(16) -0.2466(3) 0.0766(15) Uani 1 1 d . . .

loop_
_atom_site_aniso_label
_atom_site_aniso_U_11
_atom_site_aniso_U_22
_atom_site_aniso_U_33
_atom_site_aniso_U_23
_atom_site_aniso_U_13
_atom_site_aniso_U_12
O8 0.039(3) 0.069(3) 0.169(6) 0.030(3) -0.016(3) -0.004(2)
Co1 0.0348(6) 0.0210(5) 0.0293(5) 0.0013(4) 0.0035(4) 0.0035(4)
Co2 0.0362(5) 0.0277(4) 0.0363(4) 0.0016(3) 0.0007(3) -0.0004(3)
O7 0.046(2) 0.0235(18) 0.040(2) -0.0041(16) -0.0039(18) 0.0058(16)
O2 0.041(2) 0.035(2) 0.050(2) -0.0119(17) 0.0047(19) 0.0067(18)
F7 0.046(2) 0.079(3) 0.049(2) 0.0113(18) -0.0031(17) -0.0042(18)
O1 0.048(2) 0.035(2) 0.038(2) 0.0152(17) 0.0064(18) 0.0019(18)
F8 0.041(2) 0.069(2) 0.085(3) 0.020(2) 0.0189(19) 0.0190(18)
F9 0.047(2) 0.069(2) 0.081(3) 0.028(2) 0.0136(19) -0.0142(18)
F10 0.070(3) 0.064(2) 0.052(2) 0.0100(17) 0.0273(19) 0.0061(19)
F12 0.070(3) 0.057(2) 0.0463(19) -0.0033(16) -0.0051(18) -0.0007(19)
O5 0.039(3) 0.043(2) 0.069(3) 0.021(2) 0.002(2) -0.0011(18)
O3 0.050(3) 0.055(3) 0.042(2) -0.0121(19) -0.004(2) 0.019(2)
F11 0.111(3) 0.040(2) 0.061(2) 0.0006(17) 0.021(2) 0.019(2)
C18 0.040(4) 0.033(3) 0.034(3) -0.007(2) 0.007(3) -0.005(2)
C28 0.035(3) 0.031(3) 0.040(3) 0.009(2) 0.005(2) 0.001(2)
C9 0.036(3) 0.044(3) 0.035(3) -0.008(3) 0.006(3) 0.003(3)
C19 0.039(3) 0.029(3) 0.032(3) 0.000(2) 0.003(2) -0.003(2)
C5 0.047(4) 0.027(3) 0.040(3) -0.003(2) 0.007(3) -0.001(3)
F3 0.083(3) 0.076(3) 0.119(4) 0.000(3) 0.048(3) -0.015(3)
C26 0.059(4) 0.039(3) 0.049(3) 0.011(3) 0.016(3) 0.005(3)
C23 0.034(3) 0.036(3) 0.044(3) 0.015(3) 0.000(3) 0.004(2)
C31 0.040(3) 0.027(3) 0.037(3) 0.003(2) 0.004(2) 0.001(2)
C11 0.044(4) 0.059(4) 0.042(3) -0.007(3) -0.003(3) 0.021(3)
C22 0.043(4) 0.028(3) 0.032(3) 0.008(2) 0.009(2) -0.001(2)
F1 0.172(5) 0.075(3) 0.109(4) 0.033(3) 0.074(3) 0.044(3)
C25 0.030(3) 0.037(3) 0.035(3) 0.011(2) 0.001(2) 0.000(2)
C29 0.050(4) 0.041(3) 0.038(3) 0.012(3) 0.011(3) 0.005(3)
C7 0.039(3) 0.043(3) 0.033(3) -0.003(2) 0.000(3) 0.009(3)
C6 0.036(3) 0.029(3) 0.037(3) -0.003(2) 0.005(2) 0.001(2)
F5 0.054(3) 0.140(5) 0.141(5) -0.067(4) -0.028(3) 0.004(3)
C8 0.031(3) 0.038(3) 0.047(3) -0.006(3) 0.004(3) 0.009(2)
C21 0.026(3) 0.042(3) 0.039(3) 0.007(3) 0.005(2) 0.006(2)
C24 0.033(3) 0.041(3) 0.049(3) 0.016(3) 0.001(3) 0.002(2)
C15 0.040(4) 0.048(3) 0.039(3) -0.018(3) 0.007(3) -0.003(3)
C10 0.049(4) 0.070(4) 0.040(3) -0.014(3) -0.010(3) 0.014(3)
C20 0.042(3) 0.033(3) 0.037(3) 0.013(2) 0.006(3) 0.006(2)
C32 0.057(4) 0.037(3) 0.040(3) 0.017(3) 0.005(3) 0.002(3)
F6 0.148(5) 0.156(5) 0.088(3) -0.084(3) -0.048(3) 0.068(4)
F4 0.170(5) 0.152(5) 0.060(3) -0.031(3) -0.048(3) 0.091(4)
C12 0.053(4) 0.064(4) 0.041(3) -0.015(3) 0.004(3) 0.012(3)
C30 0.055(4) 0.040(3) 0.038(3) 0.002(3) 0.008(3) 0.008(3)
C27 0.032(3) 0.046(3) 0.068(4) 0.014(3) 0.014(3) 0.004(3)
C17 0.047(4) 0.049(4) 0.059(4) -0.024(3) 0.012(3) 0.003(3)
C33 0.060(4) 0.032(3) 0.031(3) 0.008(2) 0.005(3) 0.008(3)
F2 0.182(5) 0.133(4) 0.055(3) 0.020(3) 0.060(3) 0.066(4)
C14 0.097(7) 0.111(7) 0.071(5) -0.056(5) -0.031(5) 0.049(6)
C16 0.043(4) 0.056(4) 0.054(4) -0.017(3) 0.012(3) 0.001(3)
C13 0.119(8) 0.070(5) 0.056(5) 0.009(4) 0.042(5) 0.015(5)
O4 0.040(2) 0.050(2) 0.068(3) 0.002(2) -0.013(2) 0.000(2)
C36 0.039(4) 0.043(3) 0.056(4) -0.021(3) -0.005(3) -0.004(3)
C4 0.051(4) 0.051(4) 0.059(4) -0.025(3) 0.011(3) -0.013(3)
C2 0.050(4) 0.033(3) 0.046(3) -0.001(3) -0.006(3) 0.003(3)
C35 0.031(3) 0.062(4) 0.061(4) -0.021(3) 0.008(3) -0.005(3)
C1 0.049(4) 0.054(4) 0.068(4) 0.017(3) -0.015(3) 0.005(3)
N1 0.113 0.111 0.285 0.016 -0.080 -0.040
O6 0.139(5) 0.040(2) 0.048(3) 0.007(2) -0.014(3) -0.019(3)

loop_
_atom_type_symbol
_atom_type_description
_atom_type_scat_dispersion_real
_atom_type_scat_dispersion_imag
_atom_type_scat_source
C C 0.0030 0.0020 'International Tables Vol C Tables 4.2.6.8 and 6.1.1.4'
H H 0.0000 0.0000 'International Tables Vol C Tables 4.2.6.8 and 6.1.1.4'
Co Co 0.3490 0.9720 'International Tables Vol C Tables 4.2.6.8 and 6.1.1.4'
F F 0.0170 0.0100 'International Tables Vol C Tables 4.2.6.8 and 6.1.1.4'
N N 0.0060 0.0030 'International Tables Vol C Tables 4.2.6.8 and 6.1.1.4'
O O 0.0110 0.0060 'International Tables Vol C Tables 4.2.6.8 and 6.1.1.4'

loop_
_geom_angle_atom_site_label_1
_geom_angle_atom_site_label_2
_geom_angle_atom_site_label_3
_geom_angle
_geom_angle_site_symmetry_1
_geom_angle_site_symmetry_3
O7 Co1 O7 180.0 . 3_665
O2 Co1 O7 85.33(13) . 3_665
O2 Co1 O7 94.67(13) 3_665 3_665
O2 Co1 O7 94.67(13) . .
O2 Co1 O7 85.33(13) 3_665 .
O2 Co1 O2 180.0 . 3_665
O2 Co1 O1 92.04(14) 3_665 .
O2 Co1 O1 87.96(14) . .
O2 Co1 O1 92.04(14) . 3_665
O2 Co1 O1 87.96(14) 3_665 3_665
O1 Co1 O7 95.05(13) . 3_665
O1 Co1 O7 84.96(13) . .
O1 Co1 O7 84.95(13) 3_665 3_665
O1 Co1 O7 95.04(13) 3_665 .
O1 Co1 O1 180.0 . 3_665
O5 Co2 O7 112.53(16) . .
O5 Co2 O3 107.10(17) . .
O5 Co2 O4 119.06(17) . .
O3 Co2 O7 102.74(15) . .
O4 Co2 O7 112.52(15) . .
O4 Co2 O3 100.58(17) . .
Co2 O7 Co1 99.03(14) . .
C2 O7 Co1 125.0(3) . .
C2 O7 Co2 107.3(3) . .
C5 O2 Co1 137.7(4) . .
C18 O1 Co1 136.2(4) . .
C18 O5 Co2 124.4(3) 3_665 .
C5 O3 Co2 122.2(3) . .
O1 C18 O5 125.8(5) . 3_665
O1 C18 C19 120.2(5) . .
O5 C18 C19 113.9(5) 3_665 .
C29 C28 C25 117.7(4) . .
C33 C28 C25 123.7(5) . .
C33 C28 C29 118.4(5) . .
C8 C9 C12 118.5(5) . .
C10 C9 C8 118.7(5) . .
C10 C9 C12 122.8(5) . .
C24 C19 C18 120.6(5) . .
C20 C19 C18 121.9(5) . .
C20 C19 C24 117.6(5) . .
O2 C5 O3 125.9(5) . .
O2 C5 C6 117.5(5) . .
O3 C5 C6 116.6(5) . .
F10 C26 C25 113.1(5) . .
F12 C26 F10 106.5(5) . .
F12 C26 C25 111.9(5) . .
F11 C26 F10 105.6(5) . .
F11 C26 F12 106.4(5) . .
F11 C26 C25 112.7(5) . .
C22 C23 H23 119.9 . .
C24 C23 H23 119.9 . .
C24 C23 C22 120.2(5) . .
C32 C31 C30 118.1(5) . .
C32 C31 C2 120.5(5) . 4_566
C30 C31 C2 121.1(5) . 4_566
C6 C11 H11 120.1 . .
C6 C11 C10 119.7(5) . .
C10 C11 H11 120.1 . .
C23 C22 C25 118.2(4) . .
C23 C22 C21 118.4(5) . .
C21 C22 C25 123.0(5) . .
C28 C25 C22 111.4(4) . .
C26 C25 C28 112.6(4) . .
C26 C25 C22 105.6(4) . .
C26 C25 C27 109.1(5) . .
C27 C25 C28 106.0(4) . .
C27 C25 C22 112.3(4) . .
C28 C29 H29 119.8 . .
C28 C29 C30 120.3(5) . .
C30 C29 H29 119.8 . .
C6 C7 H7 119.2 . .
C8 C7 H7 119.2 . .
C8 C7 C6 121.7(5) . .
C11 C6 C5 120.4(5) . .
C7 C6 C5 121.0(5) . .
C7 C6 C11 118.5(5) . .
C9 C8 H8 120.0 . .
C7 C8 C9 120.0(5) . .
C7 C8 H8 120.0 . .
C22 C21 H21 119.8 . .
C20 C21 C22 120.5(5) . .
C20 C21 H21 119.8 . .
C19 C24 H24 119.0 . .
C23 C24 C19 122.1(5) . .
C23 C24 H24 119.0 . .
C17 C15 C12 118.2(5) . .
C17 C15 C16 118.9(6) . .
C16 C15 C12 122.8(5) . .
C9 C10 C11 121.4(5) . .
C9 C10 H10 119.3 . .
C11 C10 H10 119.3 . .
C19 C20 H20 119.4 . .
C21 C20 C19 121.3(5) . .
C21 C20 H20 119.4 . .
C31 C32 H32 118.9 . .
C31 C32 C33 122.3(5) . .
C33 C32 H32 118.9 . .
C9 C12 C14 111.2(5) . .
C9 C12 C13 106.4(5) . .
C15 C12 C9 111.3(5) . .
C15 C12 C14 106.7(5) . .
C15 C12 C13 112.5(5) . .
C14 C12 C13 108.7(7) . .
C31 C30 C29 120.8(5) . .
C31 C30 H30 119.6 . .
C29 C30 H30 119.6 . .
F7 C27 F9 106.3(5) . .
F7 C27 C25 112.3(4) . .
F8 C27 F7 107.5(5) . .
F8 C27 F9 105.5(4) . .
F8 C27 C25 113.5(5) . .
F9 C27 C25 111.2(5) . .
C15 C17 H17 119.3 . .
C15 C17 C4 121.4(6) . .
C4 C17 H17 119.3 . .
C28 C33 H33 120.0 . .
C32 C33 C28 120.0(5) . .
C32 C33 H33 120.0 . .
F5 C14 F6 108.7(9) . .
F5 C14 F4 108.7(8) . .
F5 C14 C12 112.3(7) . .
F6 C14 C12 110.0(6) . .
F4 C14 F6 104.7(7) . .
F4 C14 C12 112.1(8) . .
C15 C16 H16 120.2 . .
C35 C16 C15 119.6(6) . .
C35 C16 H16 120.2 . .
F3 C13 C12 110.1(6) . .
F1 C13 F3 105.2(7) . .
F1 C13 C12 111.6(6) . .
F2 C13 F3 108.3(7) . .
F2 C13 F1 108.1(6) . .
F2 C13 C12 113.2(7) . .
C1 O4 Co2 126.1(4) . .
C4 C36 C1 119.8(6) . 4_576
C35 C36 C4 118.4(6) . .
C35 C36 C1 121.8(6) . 4_576
C17 C4 C36 120.2(6) . .
C17 C4 H4 119.9 . .
C36 C4 H4 119.9 . .
O7 C2 C31 117.9(5) . 4_565
O6 C2 O7 120.9(5) . .
O6 C2 C31 120.9(5) . 4_565
C16 C35 H35 119.3 . .
C36 C35 C16 121.4(6) . .
C36 C35 H35 119.3 . .
O8 C1 O4 121.8(6) . .
O8 C1 C36 119.8(6) . 4_575
O4 C1 C36 118.4(6) . 4_575
C42 C38 N1 105.3 . .
N1 C39 C43 91.1 . .
N1 C40 C41 100.0 . .
C38 N1 C39 115.0 . .
C38 N1 H1 105.6 . .
C39 N1 H1 105.6 . .
C40 N1 C38 111.9 . .
C40 N1 C39 112.3 . .
C40 N1 H1 105.6 . .

loop_
_geom_bond_atom_site_label_1
_geom_bond_atom_site_label_2
_geom_bond_distance
_geom_bond_site_symmetry_2
O8 C1 1.243(7) .
Co1 O7 2.222(3) .
Co1 O7 2.222(3) 3_665
Co1 O2 2.032(3) .
Co1 O2 2.032(3) 3_665
Co1 O1 2.109(3) 3_665
Co1 O1 2.109(3) .
Co2 O7 1.980(3) .
Co2 O5 1.943(4) .
Co2 O3 1.969(4) .
Co2 O4 1.956(4) .
O7 C2 1.296(6) .
O2 C5 1.241(6) .
F7 C27 1.332(7) .
O1 C18 1.243(6) .
F8 C27 1.333(6) .
F9 C27 1.357(6) .
F10 C26 1.344(6) .
F12 C26 1.337(7) .
O5 C18 1.267(6) 3_665
O3 C5 1.269(6) .
F11 C26 1.334(6) .
C18 O5 1.267(6) 3_665
C18 C19 1.506(7) .
C28 C25 1.546(7) .
C28 C29 1.393(7) .
C28 C33 1.388(7) .
C9 C8 1.392(7) .
C9 C10 1.376(7) .
C9 C12 1.550(7) .
C19 C24 1.385(7) .
C19 C20 1.376(7) .
C5 C6 1.502(7) .
F3 C13 1.347(9) .
C26 C25 1.533(7) .
C23 H23 0.9300 .
C23 C22 1.375(7) .
C23 C24 1.370(7) .
C31 C32 1.369(7) .
C31 C30 1.381(7) .
C31 C2 1.492(7) 4_566
C11 H11 0.9300 .
C11 C6 1.389(7) .
C11 C10 1.394(7) .
C22 C25 1.560(7) .
C22 C21 1.400(7) .
F1 C13 1.337(8) .
C25 C27 1.536(7) .
C29 H29 0.9300 .
C29 C30 1.393(7) .
C7 H7 0.9300 .
C7 C6 1.384(7) .
C7 C8 1.378(7) .
F5 C14 1.307(11) .
C8 H8 0.9300 .
C21 H21 0.9300 .
C21 C20 1.371(7) .
C24 H24 0.9300 .
C15 C12 1.547(8) .
C15 C17 1.368(8) .
C15 C16 1.396(7) .
C10 H10 0.9300 .
C20 H20 0.9300 .
C32 H32 0.9300 .
C32 C33 1.378(7) .
F6 C14 1.344(8) .
F4 C14 1.344(10) .
C12 C14 1.558(10) .
C12 C13 1.553(10) .
C30 H30 0.9300 .
C17 H17 0.9300 .
C17 C4 1.370(8) .
C33 H33 0.9300 .
F2 C13 1.316(8) .
C16 H16 0.9300 .
C16 C35 1.380(8) .
O4 C1 1.281(7) .
C36 C4 1.395(8) .
C36 C35 1.375(8) .
C36 C1 1.495(8) 4_576
C4 H4 0.9300 .
C2 C31 1.492(7) 4_565
C2 O6 1.240(6) .
C35 H35 0.9300 .
C1 C36 1.495(8) 4_575
C38 C42 1.4081 .
C38 N1 1.4740 .
C39 C43 1.6892 .
C39 N1 1.5692 .
C40 C41 1.5462 .
C40 N1 1.4231 .
N1 H1 0.9800 .

loop_
_geom_torsion_atom_site_label_1
_geom_torsion_atom_site_label_2
_geom_torsion_atom_site_label_3
_geom_torsion_atom_site_label_4
_geom_torsion
_geom_torsion_site_symmetry_1
_geom_torsion_site_symmetry_4
Co1 O7 C2 C31 90.7(5) . 4_565
Co1 O7 C2 O6 -95.7(6) . .
Co1 O2 C5 O3 -13.8(9) . .
Co1 O2 C5 C6 165.9(3) . .
Co1 O1 C18 O5 13.6(8) . 3_665
Co1 O1 C18 C19 -167.1(3) . .
Co2 O7 C2 C31 -154.6(4) . 4_565
Co2 O7 C2 O6 19.0(7) . .
Co2 O3 C5 O2 -7.3(8) . .
Co2 O3 C5 C6 173.1(3) . .
Co2 O4 C1 O8 -150.2(5) . .
Co2 O4 C1 C36 30.6(8) . 4_575
O2 C5 C6 C11 -8.4(8) . .
O2 C5 C6 C7 172.8(5) . .
O1 C18 C19 C24 175.2(5) . .
O1 C18 C19 C20 -4.8(7) . .
F10 C26 C25 C28 -68.6(6) . .
F10 C26 C25 C22 169.6(4) . .
F10 C26 C25 C27 48.7(6) . .
F12 C26 C25 C28 51.7(6) . .
F12 C26 C25 C22 -70.0(5) . .
F12 C26 C25 C27 169.0(4) . .
O5 C18 C19 C24 -5.4(7) 3_665 .
O5 C18 C19 C20 174.6(5) 3_665 .
O3 C5 C6 C11 171.2(5) . .
O3 C5 C6 C7 -7.5(7) . .
F11 C26 C25 C28 171.6(5) . .
F11 C26 C25 C22 49.8(6) . .
F11 C26 C25 C27 -71.1(6) . .
C18 C19 C24 C23 178.9(5) . .
C18 C19 C20 C21 -178.4(5) . .
C28 C25 C27 F7 -71.9(5) . .
C28 C25 C27 F8 165.9(4) . .
C28 C25 C27 F9 47.2(6) . .
C28 C29 C30 C31 -0.6(9) . .
C9 C12 C14 F5 49.6(9) . .
C9 C12 C14 F6 170.9(7) . .
C9 C12 C14 F4 -73.1(9) . .
C9 C12 C13 F3 -69.8(7) . .
C9 C12 C13 F1 46.6(8) . .
C9 C12 C13 F2 168.8(6) . .
C26 C25 C27 F7 166.7(4) . .
C26 C25 C27 F8 44.5(6) . .
C26 C25 C27 F9 -74.2(6) . .
C23 C22 C25 C28 -41.6(6) . .
C23 C22 C25 C26 80.9(6) . .
C23 C22 C25 C27 -160.3(5) . .
C23 C22 C21 C20 -0.2(8) . .
C31 C32 C33 C28 -1.1(9) . .
C22 C23 C24 C19 0.0(8) . .
C22 C25 C27 F7 50.0(6) . .
C22 C25 C27 F8 -72.2(6) . .
C22 C25 C27 F9 169.0(4) . .
C22 C21 C20 C19 -1.0(8) . .
C25 C28 C29 C30 -172.5(5) . .
C25 C28 C33 C32 173.0(5) . .
C25 C22 C21 C20 173.2(5) . .
C29 C28 C25 C26 -167.5(5) . .
C29 C28 C25 C22 -49.0(6) . .
C29 C28 C25 C27 73.4(6) . .
C29 C28 C33 C32 -1.6(8) . .
C6 C11 C10 C9 -0.1(10) . .
C6 C7 C8 C9 0.2(8) . .
C8 C9 C10 C11 -0.2(9) . .
C8 C9 C12 C15 -33.7(7) . .
C8 C9 C12 C14 -152.5(7) . .
C8 C9 C12 C13 89.3(7) . .
C8 C7 C6 C5 178.3(5) . .
C8 C7 C6 C11 -0.5(8) . .
C21 C22 C25 C28 145.1(5) . .
C21 C22 C25 C26 -92.4(6) . .
C21 C22 C25 C27 26.4(7) . .
C24 C19 C20 C21 1.6(8) . .
C24 C23 C22 C25 -173.0(5) . .
C24 C23 C22 C21 0.7(8) . .
C15 C12 C14 F5 -71.9(7) . .
C15 C12 C14 F6 49.3(10) . .
C15 C12 C14 F4 165.3(6) . .
C15 C12 C13 F3 52.3(7) . .
C15 C12 C13 F1 168.7(6) . .
C15 C12 C13 F2 -69.0(8) . .
C15 C17 C4 C36 -1.0(9) . .
C15 C16 C35 C36 -2.8(9) . .
C10 C9 C8 C7 0.2(8) . .
C10 C9 C12 C15 148.3(6) . .
C10 C9 C12 C14 29.5(9) . .
C10 C9 C12 C13 -88.7(7) . .
C10 C11 C6 C5 -178.3(5) . .
C10 C11 C6 C7 0.5(9) . .
C20 C19 C24 C23 -1.1(8) . .
C32 C31 C30 C29 -2.1(8) . .
C12 C9 C8 C7 -177.9(5) . .
C12 C9 C10 C11 177.8(6) . .
C12 C15 C17 C4 -177.3(5) . .
C12 C15 C16 C35 179.0(5) . .
C30 C31 C32 C33 2.9(9) . .
C17 C15 C12 C9 -46.0(7) . .
C17 C15 C12 C14 75.5(7) . .
C17 C15 C12 C13 -165.4(5) . .
C17 C15 C16 C35 0.8(8) . .
C33 C28 C25 C26 17.8(7) . .
C33 C28 C25 C22 136.3(5) . .
C33 C28 C25 C27 -101.3(6) . .
C33 C28 C29 C30 2.5(8) . .
C14 C12 C13 F3 170.3(6) . .
C14 C12 C13 F1 -73.3(8) . .
C14 C12 C13 F2 49.0(8) . .
C16 C15 C12 C9 135.7(6) . .
C16 C15 C12 C14 -102.8(7) . .
C16 C15 C12 C13 16.3(8) . .
C16 C15 C17 C4 1.1(9) . .
C13 C12 C14 F5 166.5(6) . .
C13 C12 C14 F6 -72.3(9) . .
C13 C12 C14 F4 43.7(8) . .
C4 C36 C35 C16 2.8(9) . .
C2 C31 C32 C33 -171.3(5) 4_566 .
C2 C31 C30 C29 172.1(5) 4_566 .
C35 C36 C4 C17 -1.0(8) . .
C1 C36 C4 C17 179.4(5) 4_576 .
C1 C36 C35 C16 -177.5(5) 4_576 .
C41 C40 N1 C38 -76.6 . .
C41 C40 N1 C39 152.3 . .
C42 C38 N1 C39 -23.6 . .
C42 C38 N1 C40 -153.3 . .
C43 C39 N1 C38 -107.0 . .
C43 C39 N1 C40 22.5 . .

loop_
_smtbx_masks_void_nr
_smtbx_masks_void_average_x
_smtbx_masks_void_average_y
_smtbx_masks_void_average_z
_smtbx_masks_void_volume
_smtbx_masks_void_count_electrons
1 0.200 0.028 0.555 10.7 0.0
2 0.200 0.472 0.055 10.7 0.0
3 0.500 0.000 0.000 195.4 43.8
4 0.500 0.500 0.500 195.4 43.8
5 0.488 0.679 0.061 16.0 0.0
6 0.488 0.821 0.561 16.0 0.0
7 0.512 0.179 0.439 16.0 0.0
8 0.512 0.321 0.939 16.0 0.0
9 0.800 0.528 0.945 10.7 0.0
10 0.800 0.972 0.445 10.7 0.0
